data_7701256
loop_
_publ_author_name
'Dutta, Mintu Maan'
'Talukdar, Hrishikesh'
'Phukan, Prodeep'

_publ_section_title
;
 CuI incorporated cobalt ferrite nanoparticles as a magnetically separable
 catalyst for oxidative amidation reaction.
;
_journal_issue 42
_journal_name_full 'Dalton transactions (Cambridge, England : 2003)'
_journal_page_first 16041
_journal_page_last 16052
_journal_paper_doi 10.1039/c9dt03440d
_journal_volume 48
_journal_year 2019
_chemical_formula_moiety 'C20 H14 N2 O'
_chemical_formula_sum 'C20 H14 N2 O'
_chemical_formula_weight 298.33
_space_group_crystal_system monoclinic
_space_group_IT_number 14
_space_group_name_Hall '-P 2ybc'
_space_group_name_H-M_alt 'P 1 21/c 1'
_symmetry_space_group_name_Hall '-P 2ybc'
_symmetry_space_group_name_H-M 'P 1 21/c 1'
_atom_sites_solution_hydrogens mixed
_audit_creation_method SHELXL-2016/6
_audit_update_record
;
2019-07-21 deposited with the CCDC.    2019-09-25 downloaded from the CCDC.
;
_cell_angle_alpha 90
_cell_angle_beta 115.34(2)
_cell_angle_gamma 90
_cell_formula_units_Z 16
_cell_length_a 16.572(3)
_cell_length_b 14.665(3)
_cell_length_c 26.933(9)
_cell_measurement_reflns_used 7135
_cell_measurement_temperature 293(2)
_cell_measurement_theta_max 21.48
_cell_measurement_theta_min 2.30
_cell_volume 5916(3)
_computing_cell_refinement 'Bruker SAINT'
_computing_data_collection 'Bruker APEX2'
_computing_data_reduction 'Bruker SAINT'
_computing_molecular_graphics 'Bruker SHELXTL'
_computing_publication_material 'Bruker SHELXTL'
_computing_structure_refinement 'SHELXL-2016/6 (Sheldrick, 2016)'
_computing_structure_solution 'SHELXT 2014/5 (Sheldrick, 2014)'
_diffrn_ambient_temperature 293(2)
_diffrn_measured_fraction_theta_full 0.999
_diffrn_measured_fraction_theta_max 0.978
_diffrn_measurement_device_type 'Bruker APEX-II CCD'
_diffrn_measurement_method '\f and \w scans'
_diffrn_radiation_type MoK\a
_diffrn_radiation_wavelength 0.71073
_diffrn_reflns_av_R_equivalents 0.0615
_diffrn_reflns_av_unetI/netI 0.0576
_diffrn_reflns_Laue_measured_fraction_full 0.999
_diffrn_reflns_Laue_measured_fraction_max 0.978
_diffrn_reflns_limit_h_max 21
_diffrn_reflns_limit_h_min -20
_diffrn_reflns_limit_k_max 18
_diffrn_reflns_limit_k_min -18
_diffrn_reflns_limit_l_max 33
_diffrn_reflns_limit_l_min -33
_diffrn_reflns_number 54617
_diffrn_reflns_point_group_measured_fraction_full 0.999
_diffrn_reflns_point_group_measured_fraction_max 0.978
_diffrn_reflns_theta_full 25.242
_diffrn_reflns_theta_max 27.121
_diffrn_reflns_theta_min 1.360
_diffrn_source 'fine-focus sealed tube'
_exptl_absorpt_coefficient_mu 0.084
_exptl_absorpt_correction_type multi-scan
_exptl_absorpt_process_details 'Bruker AXS SADABS program'
_exptl_crystal_colour yellow
_exptl_crystal_density_diffrn 1.340
_exptl_crystal_description block
_exptl_crystal_F_000 2496
_exptl_crystal_size_max 0.170
_exptl_crystal_size_mid 0.140
_exptl_crystal_size_min 0.090
_exptl_transmission_factor_max 0.991
_exptl_transmission_factor_min 0.985
_refine_diff_density_max 0.486
_refine_diff_density_min -0.542
_refine_diff_density_rms 0.124
_refine_ls_extinction_coef 0.0095(10)
_refine_ls_extinction_expression Fc^*^=kFc[1+0.001xFc^2^\l^3^/sin(2\q)]^-1/4^
_refine_ls_extinction_method 'SHELXL-2016/6 (Sheldrick 2016)'
_refine_ls_goodness_of_fit_ref 1.031
_refine_ls_hydrogen_treatment mixed
_refine_ls_matrix_type full
_refine_ls_number_parameters 846
_refine_ls_number_reflns 12799
_refine_ls_number_restraints 0
_refine_ls_restrained_S_all 1.031
_refine_ls_R_factor_all 0.1430
_refine_ls_R_factor_gt 0.0696
_refine_ls_shift/su_max 0.001
_refine_ls_shift/su_mean 0.000
_refine_ls_structure_factor_coef Fsqd
_refine_ls_weighting_details 'w=1/[\s^2^(Fo^2^)+(0.1272P)^2^] where P=(Fo^2^+2Fc^2^)/3'
_refine_ls_weighting_scheme calc
_refine_ls_wR_factor_gt 0.1720
_refine_ls_wR_factor_ref 0.2321
_reflns_Friedel_coverage 0.000
_reflns_number_gt 6446
_reflns_number_total 12799
_reflns_threshold_expression 'I > 2\s(I)'
_cod_data_source_file c9dt03440d2.cif
_cod_data_source_block pp_0m_a
_cod_depositor_comments 'Adding full bibliography for 7701256.cif.'
_cod_database_code 7701256
_shelx_shelxl_version_number 2016/6
_shelx_space_group_comment
;
The symmetry employed for this shelxl refinement is uniquely defined
by the following loop, which should always be used as a source of
symmetry information in preference to the above space-group names.
They are only intended as comments.
;
_shelx_estimated_absorpt_t_min 0.986
_shelx_estimated_absorpt_t_max 0.992
_exptl_absorpt_special_details 'Sheldrick,G.M.,2015,University of gottingen'

loop_
_space_group_symop_operation_xyz
'x, y, z'
'-x, y+1/2, -z+1/2'
'-x, -y, -z'
'x, -y-1/2, z-1/2'

loop_
_atom_site_label
_atom_site_type_symbol
_atom_site_fract_x
_atom_site_fract_y
_atom_site_fract_z
_atom_site_U_iso_or_equiv
_atom_site_adp_type
_atom_site_occupancy
_atom_site_site_symmetry_order
_atom_site_calc_flag
_atom_site_refinement_flags_posn
_atom_site_refinement_flags_adp
C1 C 0.25845(16) 0.1333(2) 0.54362(10) 0.0547(7) Uani 1 1 d . .
C2 C 0.27434(17) 0.0702(2) 0.51139(12) 0.0637(8) Uani 1 1 d . .
C3 C 0.3193(2) -0.0115(3) 0.53331(17) 0.0896(11) Uani 1 1 d . .
H3 H 0.339452 -0.023126 0.570665 0.107 Uiso 1 1 calc R U
C4 C 0.3335(3) -0.0725(3) 0.5017(3) 0.1277(17) Uani 1 1 d . .
H4 H 0.362426 -0.126853 0.516976 0.153 Uiso 1 1 calc R U
C5 C 0.3063(4) -0.0566(5) 0.4468(3) 0.137(2) Uani 1 1 d . .
H5 H 0.318602 -0.100018 0.425838 0.165 Uiso 1 1 calc R U
C6 C 0.2630(3) 0.0184(4) 0.42262(18) 0.1114(16) Uani 1 1 d . .
H6 H 0.245083 0.027655 0.385232 0.134 Uiso 1 1 calc R U
C7 C 0.2442(2) 0.0847(3) 0.45483(13) 0.0797(10) Uani 1 1 d . .
C8 C 0.1985(2) 0.1611(3) 0.43252(13) 0.0864(11) Uani 1 1 d . .
H8 H 0.179322 0.171414 0.395108 0.104 Uiso 1 1 calc R U
C9 C 0.17957(19) 0.2240(2) 0.46322(13) 0.0721(9) Uani 1 1 d . .
C10 C 0.1289(2) 0.3002(3) 0.43954(19) 0.1025(13) Uani 1 1 d . .
H10 H 0.107382 0.309712 0.401894 0.123 Uiso 1 1 calc R U
C11 C 0.1111(3) 0.3586(3) 0.4695(2) 0.1113(15) Uani 1 1 d . .
H11 H 0.075638 0.408686 0.452402 0.134 Uiso 1 1 calc R U
C12 C 0.1429(3) 0.3499(3) 0.5267(2) 0.1031(13) Uani 1 1 d . .
H12 H 0.129851 0.394340 0.546859 0.124 Uiso 1 1 calc R U
C13 C 0.1931(2) 0.2754(2) 0.55272(15) 0.0788(9) Uani 1 1 d . .
H13 H 0.214256 0.268160 0.590514 0.095 Uiso 1 1 calc R U
C14 C 0.21170(17) 0.2110(2) 0.52124(12) 0.0605(7) Uani 1 1 d . .
C15 C 0.29431(18) 0.1156(2) 0.60360(11) 0.0615(7) Uani 1 1 d . .
C16 C 0.25170(17) 0.04780(18) 0.67131(10) 0.0511(6) Uani 1 1 d . .
C17 C 0.3317(2) 0.0509(2) 0.71700(11) 0.0692(8) Uani 1 1 d . .
H17 H 0.381635 0.076695 0.715168 0.083 Uiso 1 1 calc R U
C18 C 0.3371(2) 0.0159(2) 0.76490(12) 0.0796(9) Uani 1 1 d . .
H18 H 0.390616 0.018399 0.796457 0.096 Uiso 1 1 calc R U
C19 C 0.2649(2) -0.0221(2) 0.76644(11) 0.0695(8) Uani 1 1 d . .
H19 H 0.267204 -0.047742 0.798589 0.083 Uiso 1 1 calc R U
C20 C 0.1883(2) -0.0219(2) 0.71951(11) 0.0623(7) Uani 1 1 d . .
H20 H 0.137972 -0.048149 0.720553 0.075 Uiso 1 1 calc R U
C21 C 0.03437(17) 0.35842(18) 0.19569(10) 0.0530(7) Uani 1 1 d . .
C22 C 0.01484(18) 0.41602(19) 0.22977(10) 0.0545(7) Uani 1 1 d . .
C23 C -0.0588(2) 0.4734(2) 0.20956(12) 0.0670(8) Uani 1 1 d . .
H23 H -0.096687 0.473778 0.172221 0.080 Uiso 1 1 calc R U
C24 C -0.0754(2) 0.5281(2) 0.24368(13) 0.0795(9) Uani 1 1 d . .
H24 H -0.125124 0.566069 0.230006 0.095 Uiso 1 1 calc R U
C25 C -0.0185(3) 0.5289(2) 0.29987(13) 0.0809(10) Uani 1 1 d . .
H25 H -0.031544 0.567132 0.323026 0.097 Uiso 1 1 calc R U
C26 C 0.0523(2) 0.4773(2) 0.32053(12) 0.0716(9) Uani 1 1 d . .
H26 H 0.089394 0.479723 0.357961 0.086 Uiso 1 1 calc R U
C27 C 0.0729(2) 0.4182(2) 0.28676(10) 0.0589(7) Uani 1 1 d . .
C28 C 0.1461(2) 0.3634(2) 0.30703(12) 0.0668(8) Uani 1 1 d . .
H28 H 0.183920 0.365164 0.344356 0.080 Uiso 1 1 calc R U
C29 C 0.1651(2) 0.3058(2) 0.27361(12) 0.0637(7) Uani 1 1 d . .
C30 C 0.2408(2) 0.2505(3) 0.29420(16) 0.0877(10) Uani 1 1 d . .
H30 H 0.279748 0.252596 0.331331 0.105 Uiso 1 1 calc R U
C31 C 0.2576(3) 0.1941(3) 0.2605(2) 0.0995(12) Uani 1 1 d . .
H31 H 0.308398 0.157702 0.274389 0.119 Uiso 1 1 calc R U
C32 C 0.1997(3) 0.1897(3) 0.20503(19) 0.0930(11) Uani 1 1 d . .
H32 H 0.211834 0.149156 0.182567 0.112 Uiso 1 1 calc R U
C33 C 0.1277(2) 0.2418(2) 0.18334(14) 0.0738(9) Uani 1 1 d . .
H33 H 0.090570 0.238245 0.145959 0.089 Uiso 1 1 calc R U
C34 C 0.10744(19) 0.30244(19) 0.21666(11) 0.0577(7) Uani 1 1 d . .
C35 C -0.02577(18) 0.35708(19) 0.13576(11) 0.0563(7) Uani 1 1 d . .
C36 C -0.01973(17) 0.38827(17) 0.04780(10) 0.0501(6) Uani 1 1 d . .
C37 C -0.10570(19) 0.3713(2) 0.01195(11) 0.0624(7) Uani 1 1 d . .
H37 H -0.149582 0.363507 0.024445 0.075 Uiso 1 1 calc R U
C38 C -0.1264(2) 0.3661(2) -0.04275(11) 0.0695(8) Uani 1 1 d . .
H38 H -0.184676 0.354312 -0.068109 0.083 Uiso 1 1 calc R U
C39 C -0.0620(2) 0.3780(2) -0.05948(11) 0.0670(8) Uani 1 1 d . .
H39 H -0.074219 0.373722 -0.096466 0.080 Uiso 1 1 calc R U
C40 C 0.0213(2) 0.3963(2) -0.02120(11) 0.0618(7) Uani 1 1 d . .
H40 H 0.065575 0.406216 -0.033099 0.074 Uiso 1 1 calc R U
C41 C 0.79022(17) 0.39556(19) 0.31596(10) 0.0541(7) Uani 1 1 d . .
C42 C 0.8272(2) 0.3384(2) 0.29098(11) 0.0594(7) Uani 1 1 d . .
C43 C 0.9057(2) 0.2899(2) 0.32069(14) 0.0709(8) Uani 1 1 d . .
H43 H 0.935047 0.295675 0.358689 0.085 Uiso 1 1 calc R U
C44 C 0.9383(3) 0.2352(2) 0.29412(17) 0.0916(11) Uani 1 1 d . .
H44 H 0.990671 0.202926 0.313887 0.110 Uiso 1 1 calc R U
C45 C 0.8951(4) 0.2255(3) 0.2372(2) 0.1040(14) Uani 1 1 d . .
H45 H 0.919373 0.186956 0.219700 0.125 Uiso 1 1 calc R U
C46 C 0.8210(4) 0.2695(3) 0.20775(17) 0.0978(13) Uani 1 1 d . .
H46 H 0.793558 0.261666 0.169840 0.117 Uiso 1 1 calc R U
C47 C 0.7831(3) 0.3279(2) 0.23266(13) 0.0720(9) Uani 1 1 d . .
C48 C 0.7050(3) 0.3743(3) 0.20341(13) 0.0845(11) Uani 1 1 d . .
H48 H 0.676767 0.367635 0.165435 0.101 Uiso 1 1 calc R U
C49 C 0.6681(2) 0.4293(2) 0.22814(13) 0.0764(9) Uani 1 1 d . .
C50 C 0.5859(3) 0.4746(3) 0.19814(16) 0.1022(13) Uani 1 1 d . .
H50 H 0.556598 0.468410 0.160170 0.123 Uiso 1 1 calc R U
C51 C 0.5513(3) 0.5255(3) 0.2245(2) 0.1135(15) Uani 1 1 d . .
H51 H 0.497481 0.555348 0.204611 0.136 Uiso 1 1 calc R U
C52 C 0.5929(3) 0.5355(3) 0.2809(2) 0.0999(12) Uani 1 1 d . .
H52 H 0.566388 0.571288 0.298259 0.120 Uiso 1 1 calc R U
C53 C 0.6701(2) 0.4950(2) 0.31056(15) 0.0765(9) Uani 1 1 d . .
H53 H 0.697309 0.503371 0.348423 0.092 Uiso 1 1 calc R U
C54 C 0.71109(19) 0.4400(2) 0.28604(11) 0.0606(7) Uani 1 1 d . .
C55 C 0.83629(17) 0.4098(2) 0.37640(10) 0.0544(7) Uani 1 1 d . .
C56 C 0.83018(16) 0.36046(18) 0.46164(10) 0.0493(6) Uani 1 1 d . .
C57 C 0.90882(19) 0.3940(2) 0.49990(11) 0.0653(8) Uani 1 1 d . .
H57 H 0.951692 0.416647 0.489477 0.078 Uiso 1 1 calc R U
C58 C 0.9237(2) 0.3938(2) 0.55368(11) 0.0730(9) Uani 1 1 d . .
H58 H 0.976704 0.417210 0.580312 0.088 Uiso 1 1 calc R U
C59 C 0.8621(2) 0.3599(2) 0.56808(11) 0.0676(8) Uani 1 1 d . .
H59 H 0.870807 0.359193 0.604561 0.081 Uiso 1 1 calc R U
C60 C 0.78682(19) 0.3266(2) 0.52778(11) 0.0611(7) Uani 1 1 d . .
H60 H 0.744140 0.302158 0.537796 0.073 Uiso 1 1 calc R U
C61 C 0.45000(17) 0.8554(2) 0.04295(11) 0.0605(7) Uani 1 1 d . .
C62 C 0.46956(18) 0.7974(3) 0.00941(12) 0.0708(9) Uani 1 1 d . .
C63 C 0.5145(2) 0.7143(3) 0.02899(17) 0.0953(12) Uani 1 1 d . .
H63 H 0.530700 0.697164 0.065252 0.114 Uiso 1 1 calc R U
C64 C 0.5342(3) 0.6597(4) -0.0043(3) 0.132(2) Uani 1 1 d . .
H64 H 0.563151 0.604525 0.008928 0.158 Uiso 1 1 calc R U
C65 C 0.5121(4) 0.6842(6) -0.0567(3) 0.162(3) Uani 1 1 d . .
H65 H 0.528636 0.645430 -0.078067 0.195 Uiso 1 1 calc R U
C66 C 0.4686(3) 0.7597(5) -0.0797(2) 0.144(3) Uani 1 1 d . .
H66 H 0.452881 0.772663 -0.116474 0.172 Uiso 1 1 calc R U
C67 C 0.4464(2) 0.8216(4) -0.04525(15) 0.1004(14) Uani 1 1 d . .
C68 C 0.4081(3) 0.9004(5) -0.06374(17) 0.1189(19) Uani 1 1 d . .
H68 H 0.393210 0.915481 -0.100159 0.143 Uiso 1 1 calc R U
C69 C 0.3888(2) 0.9617(4) -0.0318(2) 0.1066(15) Uani 1 1 d . .
C70 C 0.3535(3) 1.0499(6) -0.0476(3) 0.175(4) Uani 1 1 d . .
H70 H 0.340430 1.069327 -0.083138 0.210 Uiso 1 1 calc R U
C71 C 0.3388(5) 1.1045(6) -0.0156(5) 0.213(6) Uani 1 1 d . .
H71 H 0.315526 1.162040 -0.028230 0.256 Uiso 1 1 calc R U
C72 C 0.3566(4) 1.0797(4) 0.0376(4) 0.171(3) Uani 1 1 d . .
H72 H 0.343170 1.119982 0.059707 0.205 Uiso 1 1 calc R U
C73 C 0.3927(3) 0.9992(3) 0.0578(2) 0.1090(14) Uani 1 1 d . .
H73 H 0.405890 0.983995 0.093936 0.131 Uiso 1 1 calc R U
C74 C 0.41080(19) 0.9377(3) 0.02423(15) 0.0775(9) Uani 1 1 d . .
C75 C 0.47794(19) 0.8305(2) 0.10140(12) 0.0659(8) Uani 1 1 d . .
C76 C 0.41824(18) 0.76932(19) 0.16309(10) 0.0549(7) Uani 1 1 d . .
C77 C 0.4924(2) 0.7761(2) 0.21184(11) 0.0731(8) Uani 1 1 d . .
H77 H 0.545739 0.798706 0.213193 0.088 Uiso 1 1 calc R U
C78 C 0.4863(3) 0.7488(2) 0.25843(12) 0.0864(10) Uani 1 1 d . .
H78 H 0.534707 0.755592 0.292480 0.104 Uiso 1 1 calc R U
C79 C 0.4102(3) 0.7122(2) 0.25483(13) 0.0782(9) Uani 1 1 d . .
H79 H 0.405373 0.691000 0.286003 0.094 Uiso 1 1 calc R U
C80 C 0.3407(2) 0.7067(2) 0.20510(13) 0.0721(9) Uani 1 1 d . .
H80 H 0.287936 0.680944 0.202848 0.087 Uiso 1 1 calc R U
H1A H 0.1832(18) 0.0785(18) 0.5956(10) 0.054(8) Uiso 1 1 d . .
H3A H 0.0608(17) 0.4130(17) 0.1221(10) 0.045(7) Uiso 1 1 d . .
H5A H 0.759(2) 0.318(2) 0.3833(13) 0.090(10) Uiso 1 1 d . .
H7A H 0.3558(19) 0.7951(18) 0.0839(11) 0.062(8) Uiso 1 1 d . .
N1 N 0.23658(15) 0.07910(16) 0.61939(9) 0.0542(6) Uani 1 1 d . .
N2 N 0.18026(15) 0.01279(16) 0.67247(8) 0.0560(6) Uani 1 1 d . .
N3 N 0.00971(16) 0.39436(17) 0.10449(9) 0.0557(6) Uani 1 1 d . .
N4 N 0.04395(14) 0.40115(15) 0.03237(8) 0.0540(5) Uani 1 1 d . .
N5 N 0.80705(15) 0.35651(16) 0.40540(8) 0.0530(6) Uani 1 1 d . .
N6 N 0.76900(14) 0.32614(15) 0.47479(8) 0.0533(5) Uani 1 1 d . .
N7 N 0.41290(15) 0.79727(17) 0.11250(9) 0.0581(6) Uani 1 1 d . .
N8 N 0.34285(15) 0.73566(17) 0.15908(9) 0.0620(6) Uani 1 1 d . .
O1 O 0.37032(15) 0.1317(2) 0.63423(9) 0.1074(10) Uani 1 1 d . .
O2 O -0.09924(15) 0.32595(17) 0.11716(8) 0.0825(7) Uani 1 1 d . .
O3 O 0.89346(15) 0.46606(16) 0.39705(8) 0.0806(7) Uani 1 1 d . .
O4 O 0.55342(15) 0.8389(2) 0.13487(10) 0.1152(10) Uani 1 1 d . .

loop_
_atom_site_aniso_label
_atom_site_aniso_U_11
_atom_site_aniso_U_22
_atom_site_aniso_U_33
_atom_site_aniso_U_23
_atom_site_aniso_U_13
_atom_site_aniso_U_12
C1 0.0436(14) 0.0682(19) 0.0528(15) 0.0011(14) 0.0210(12) -0.0062(13)
C2 0.0447(15) 0.081(2) 0.0663(18) -0.0084(16) 0.0247(14) -0.0044(15)
C3 0.066(2) 0.091(3) 0.114(3) -0.015(2) 0.040(2) 0.003(2)
C4 0.096(3) 0.108(4) 0.191(5) -0.043(4) 0.073(4) 0.007(3)
C5 0.106(4) 0.170(6) 0.155(5) -0.075(5) 0.073(4) -0.017(4)
C6 0.078(3) 0.175(5) 0.089(3) -0.051(3) 0.043(2) -0.028(3)
C7 0.0564(19) 0.125(3) 0.062(2) -0.020(2) 0.0293(16) -0.017(2)
C8 0.060(2) 0.147(4) 0.0558(19) 0.006(2) 0.0280(17) -0.022(2)
C9 0.0468(16) 0.089(2) 0.075(2) 0.0325(19) 0.0207(15) -0.0014(16)
C10 0.069(2) 0.125(4) 0.113(3) 0.045(3) 0.038(2) -0.002(2)
C11 0.083(3) 0.098(3) 0.152(5) 0.052(3) 0.050(3) 0.013(2)
C12 0.084(3) 0.078(3) 0.163(4) -0.005(3) 0.068(3) 0.001(2)
C13 0.068(2) 0.070(2) 0.110(3) -0.003(2) 0.0497(19) -0.0035(17)
C14 0.0456(15) 0.068(2) 0.0698(18) 0.0075(15) 0.0265(14) -0.0062(14)
C15 0.0464(16) 0.080(2) 0.0539(16) 0.0011(14) 0.0170(14) -0.0075(14)
C16 0.0506(15) 0.0527(16) 0.0442(14) -0.0016(12) 0.0146(12) 0.0020(12)
C17 0.0606(18) 0.081(2) 0.0493(16) 0.0036(15) 0.0078(14) -0.0049(16)
C18 0.079(2) 0.083(2) 0.0497(17) 0.0014(16) 0.0023(15) -0.0014(19)
C19 0.087(2) 0.069(2) 0.0478(16) 0.0066(14) 0.0244(16) 0.0098(17)
C20 0.0699(19) 0.0681(19) 0.0527(16) 0.0064(14) 0.0298(15) 0.0090(15)
C21 0.0577(16) 0.0572(17) 0.0498(15) -0.0046(13) 0.0284(13) -0.0088(13)
C22 0.0614(17) 0.0599(17) 0.0470(14) -0.0054(13) 0.0278(13) -0.0117(14)
C23 0.0643(18) 0.079(2) 0.0542(16) -0.0129(15) 0.0219(14) -0.0015(16)
C24 0.084(2) 0.084(2) 0.076(2) -0.0141(17) 0.0394(18) 0.0079(18)
C25 0.116(3) 0.074(2) 0.064(2) -0.0175(17) 0.049(2) 0.000(2)
C26 0.100(2) 0.070(2) 0.0461(15) -0.0081(15) 0.0324(16) -0.0113(19)
C27 0.0731(19) 0.0602(18) 0.0469(15) -0.0036(13) 0.0289(14) -0.0127(15)
C28 0.0703(19) 0.072(2) 0.0518(16) 0.0062(15) 0.0199(15) -0.0110(17)
C29 0.0595(17) 0.0626(19) 0.0718(19) 0.0108(16) 0.0308(15) -0.0043(15)
C30 0.073(2) 0.092(3) 0.093(2) 0.022(2) 0.031(2) -0.001(2)
C31 0.084(3) 0.093(3) 0.136(4) 0.028(3) 0.060(3) 0.027(2)
C32 0.098(3) 0.077(3) 0.120(3) 0.010(2) 0.062(3) 0.011(2)
C33 0.082(2) 0.065(2) 0.088(2) 0.0003(17) 0.0499(19) 0.0031(18)
C34 0.0641(17) 0.0559(17) 0.0602(17) 0.0008(14) 0.0333(14) -0.0073(14)
C35 0.0553(17) 0.0630(18) 0.0538(15) -0.0150(13) 0.0265(14) -0.0115(14)
C36 0.0549(16) 0.0489(16) 0.0452(14) -0.0043(11) 0.0201(13) -0.0008(12)
C37 0.0572(17) 0.0661(19) 0.0573(17) -0.0054(14) 0.0180(14) -0.0085(14)
C38 0.073(2) 0.064(2) 0.0530(17) -0.0027(14) 0.0089(15) -0.0067(15)
C39 0.087(2) 0.065(2) 0.0422(15) -0.0004(13) 0.0207(16) 0.0130(16)
C40 0.0716(19) 0.0667(19) 0.0495(16) 0.0063(14) 0.0282(15) 0.0194(15)
C41 0.0554(16) 0.0617(17) 0.0496(15) -0.0052(13) 0.0265(13) -0.0161(13)
C42 0.0695(19) 0.0605(18) 0.0601(17) -0.0067(14) 0.0392(15) -0.0202(15)
C43 0.072(2) 0.072(2) 0.080(2) -0.0164(17) 0.0434(18) -0.0138(17)
C44 0.093(3) 0.081(2) 0.126(3) -0.020(2) 0.070(2) -0.011(2)
C45 0.146(4) 0.090(3) 0.125(4) -0.037(3) 0.105(3) -0.030(3)
C46 0.147(4) 0.092(3) 0.085(3) -0.026(2) 0.079(3) -0.037(3)
C47 0.103(3) 0.069(2) 0.0592(18) -0.0127(16) 0.0494(19) -0.0318(19)
C48 0.108(3) 0.088(3) 0.0491(17) -0.0012(18) 0.0255(19) -0.033(2)
C49 0.082(2) 0.068(2) 0.065(2) 0.0029(17) 0.0173(18) -0.0257(18)
C50 0.089(3) 0.092(3) 0.082(3) 0.016(2) -0.004(2) -0.022(2)
C51 0.084(3) 0.088(3) 0.138(4) 0.024(3) 0.018(3) 0.001(2)
C52 0.078(3) 0.088(3) 0.129(4) 0.014(3) 0.039(3) 0.006(2)
C53 0.070(2) 0.070(2) 0.093(2) 0.0022(18) 0.0375(19) -0.0036(17)
C54 0.0598(17) 0.0603(18) 0.0587(17) 0.0014(14) 0.0225(14) -0.0154(15)
C55 0.0541(16) 0.0614(18) 0.0512(15) -0.0110(13) 0.0258(13) -0.0120(14)
C56 0.0506(15) 0.0512(15) 0.0452(14) -0.0052(12) 0.0197(12) 0.0009(12)
C57 0.0572(17) 0.079(2) 0.0545(16) -0.0087(15) 0.0190(14) -0.0172(15)
C58 0.075(2) 0.080(2) 0.0470(16) -0.0086(15) 0.0097(15) -0.0155(17)
C59 0.088(2) 0.0666(19) 0.0442(15) -0.0022(14) 0.0249(16) -0.0044(17)
C60 0.0681(18) 0.0681(19) 0.0523(16) 0.0014(14) 0.0307(15) 0.0018(15)
C61 0.0405(14) 0.084(2) 0.0612(17) 0.0006(15) 0.0254(13) -0.0029(14)
C62 0.0381(15) 0.110(3) 0.0669(19) -0.0141(18) 0.0245(14) -0.0090(16)
C63 0.0547(19) 0.112(3) 0.116(3) -0.030(3) 0.034(2) -0.004(2)
C64 0.066(3) 0.141(4) 0.188(5) -0.076(4) 0.053(3) -0.006(3)
C65 0.085(4) 0.267(10) 0.140(6) -0.101(6) 0.053(4) -0.037(4)
C66 0.075(3) 0.282(9) 0.081(3) -0.061(4) 0.040(3) -0.044(4)
C67 0.053(2) 0.195(5) 0.056(2) -0.008(3) 0.0252(17) -0.012(2)
C68 0.053(2) 0.227(6) 0.073(3) 0.042(3) 0.023(2) -0.007(3)
C69 0.0412(18) 0.149(4) 0.128(4) 0.069(3) 0.034(2) 0.008(2)
C70 0.057(3) 0.196(7) 0.254(8) 0.152(7) 0.051(4) 0.019(4)
C71 0.091(4) 0.125(6) 0.443(17) 0.125(8) 0.132(7) 0.040(4)
C72 0.109(4) 0.089(4) 0.364(11) 0.025(5) 0.149(6) 0.014(3)
C73 0.088(3) 0.083(3) 0.194(5) -0.002(3) 0.097(3) 0.000(2)
C74 0.0456(16) 0.093(3) 0.104(3) 0.019(2) 0.0417(17) 0.0027(17)
C75 0.0476(17) 0.085(2) 0.0605(17) -0.0014(15) 0.0187(14) -0.0033(15)
C76 0.0576(17) 0.0534(17) 0.0498(15) 0.0020(12) 0.0192(13) 0.0081(13)
C77 0.073(2) 0.076(2) 0.0519(17) 0.0015(15) 0.0092(15) -0.0072(16)
C78 0.108(3) 0.075(2) 0.0469(17) -0.0005(16) 0.0047(17) -0.005(2)
C79 0.113(3) 0.064(2) 0.0574(19) 0.0122(15) 0.036(2) 0.013(2)
C80 0.081(2) 0.076(2) 0.068(2) 0.0229(16) 0.0396(18) 0.0216(17)
N1 0.0420(13) 0.0724(16) 0.0417(12) 0.0048(11) 0.0118(11) -0.0006(11)
N2 0.0568(13) 0.0656(15) 0.0463(12) 0.0045(11) 0.0226(10) 0.0048(11)
N3 0.0486(13) 0.0707(16) 0.0461(12) -0.0090(11) 0.0188(11) -0.0125(12)
N4 0.0568(13) 0.0594(14) 0.0454(12) 0.0007(10) 0.0216(10) 0.0108(11)
N5 0.0538(13) 0.0627(15) 0.0435(12) -0.0093(11) 0.0217(10) -0.0129(11)
N6 0.0502(12) 0.0636(15) 0.0494(12) -0.0012(10) 0.0245(10) -0.0003(11)
N7 0.0465(13) 0.0755(17) 0.0502(13) 0.0038(11) 0.0186(11) -0.0009(12)
N8 0.0602(15) 0.0739(17) 0.0551(13) 0.0170(12) 0.0276(11) 0.0153(12)
O1 0.0598(14) 0.178(3) 0.0675(14) 0.0173(15) 0.0112(12) -0.0394(16)
O2 0.0769(14) 0.1150(19) 0.0608(12) -0.0257(12) 0.0344(11) -0.0397(13)
O3 0.0890(15) 0.0910(16) 0.0648(12) -0.0193(11) 0.0358(11) -0.0447(13)
O4 0.0556(14) 0.200(3) 0.0740(15) 0.0055(16) 0.0124(12) -0.0334(16)

loop_
_atom_type_symbol
_atom_type_description
_atom_type_scat_dispersion_real
_atom_type_scat_dispersion_imag
_atom_type_scat_source
C C 0.0033 0.0016 'International Tables Vol C Tables 4.2.6.8 and 6.1.1.4'
H H 0.0000 0.0000 'International Tables Vol C Tables 4.2.6.8 and 6.1.1.4'
N N 0.0061 0.0033 'International Tables Vol C Tables 4.2.6.8 and 6.1.1.4'
O O 0.0106 0.0060 'International Tables Vol C Tables 4.2.6.8 and 6.1.1.4'

loop_
_geom_angle_atom_site_label_1
_geom_angle_atom_site_label_2
_geom_angle_atom_site_label_3
_geom_angle
C14 C1 C2 120.7(3)
C14 C1 C15 120.8(3)
C2 C1 C15 118.4(3)
C1 C2 C3 121.5(3)
C1 C2 C7 120.7(3)
C3 C2 C7 117.8(3)
C4 C3 C2 121.0(4)
C4 C3 H3 119.5
C2 C3 H3 119.5
C3 C4 C5 120.8(5)
C3 C4 H4 119.6
C5 C4 H4 119.6
C6 C5 C4 122.2(5)
C6 C5 H5 118.9
C4 C5 H5 118.9
C5 C6 C7 118.8(5)
C5 C6 H6 120.6
C7 C6 H6 120.6
C8 C7 C2 119.0(3)
C8 C7 C6 121.8(4)
C2 C7 C6 119.3(4)
C7 C8 C9 121.7(3)
C7 C8 H8 119.1
C9 C8 H8 119.1
C8 C9 C10 121.4(4)
C8 C9 C14 119.9(3)
C10 C9 C14 118.7(4)
C11 C10 C9 120.2(4)
C11 C10 H10 119.9
C9 C10 H10 119.9
C10 C11 C12 123.1(4)
C10 C11 H11 118.5
C12 C11 H11 118.5
C13 C12 C11 119.6(4)
C13 C12 H12 120.2
C11 C12 H12 120.2
C12 C13 C14 118.4(4)
C12 C13 H13 120.8
C14 C13 H13 120.8
C1 C14 C13 122.0(3)
C1 C14 C9 117.9(3)
C13 C14 C9 120.0(3)
O1 C15 N1 123.6(3)
O1 C15 C1 121.9(3)
N1 C15 C1 114.5(2)
N2 C16 C17 122.1(2)
N2 C16 N1 112.3(2)
C17 C16 N1 125.6(3)
C18 C17 C16 119.1(3)
C18 C17 H17 120.4
C16 C17 H17 120.4
C19 C18 C17 119.5(3)
C19 C18 H18 120.3
C17 C18 H18 120.3
C18 C19 C20 117.7(3)
C18 C19 H19 121.2
C20 C19 H19 121.2
N2 C20 C19 124.5(3)
N2 C20 H20 117.8
C19 C20 H20 117.8
C34 C21 C22 120.6(2)
C34 C21 C35 120.1(2)
C22 C21 C35 119.2(2)
C21 C22 C23 121.8(2)
C21 C22 C27 119.2(3)
C23 C22 C27 119.0(3)
C24 C23 C22 120.0(3)
C24 C23 H23 120.0
C22 C23 H23 120.0
C23 C24 C25 120.6(3)
C23 C24 H24 119.7
C25 C24 H24 119.7
C26 C25 C24 121.5(3)
C26 C25 H25 119.2
C24 C25 H25 119.2
C25 C26 C27 120.5(3)
C25 C26 H26 119.8
C27 C26 H26 119.8
C28 C27 C26 121.9(3)
C28 C27 C22 119.7(3)
C26 C27 C22 118.4(3)
C27 C28 C29 121.2(3)
C27 C28 H28 119.4
C29 C28 H28 119.4
C28 C29 C30 121.3(3)
C28 C29 C34 119.7(3)
C30 C29 C34 118.9(3)
C31 C30 C29 120.1(4)
C31 C30 H30 120.0
C29 C30 H30 120.0
C30 C31 C32 120.6(4)
C30 C31 H31 119.7
C32 C31 H31 119.7
C33 C32 C31 121.7(4)
C33 C32 H32 119.2
C31 C32 H32 119.2
C32 C33 C34 120.1(3)
C32 C33 H33 120.0
C34 C33 H33 120.0
C21 C34 C33 121.9(3)
C21 C34 C29 119.5(3)
C33 C34 C29 118.6(3)
O2 C35 N3 122.6(3)
O2 C35 C21 123.3(2)
N3 C35 C21 114.0(2)
N4 C36 C37 123.1(2)
N4 C36 N3 112.9(2)
C37 C36 N3 124.0(2)
C36 C37 C38 118.7(3)
C36 C37 H37 120.7
C38 C37 H37 120.7
C39 C38 C37 119.3(3)
C39 C38 H38 120.4
C37 C38 H38 120.4
C38 C39 C40 118.1(3)
C38 C39 H39 120.9
C40 C39 H39 120.9
N4 C40 C39 124.2(3)
N4 C40 H40 117.9
C39 C40 H40 117.9
C42 C41 C54 121.1(3)
C42 C41 C55 119.6(3)
C54 C41 C55 119.3(2)
C41 C42 C43 122.2(3)
C41 C42 C47 118.6(3)
C43 C42 C47 119.2(3)
C44 C43 C42 119.4(3)
C44 C43 H43 120.3
C42 C43 H43 120.3
C43 C44 C45 121.1(4)
C43 C44 H44 119.5
C45 C44 H44 119.5
C46 C45 C44 121.5(4)
C46 C45 H45 119.3
C44 C45 H45 119.3
C45 C46 C47 120.7(4)
C45 C46 H46 119.7
C47 C46 H46 119.7
C48 C47 C46 122.5(4)
C48 C47 C42 119.4(3)
C46 C47 C42 118.1(4)
C49 C48 C47 121.9(3)
C49 C48 H48 119.0
C47 C48 H48 119.0
C48 C49 C50 121.8(4)
C48 C49 C54 119.3(3)
C50 C49 C54 118.9(4)
C51 C50 C49 119.5(4)
C51 C50 H50 120.3
C49 C50 H50 120.3
C50 C51 C52 121.6(4)
C50 C51 H51 119.2
C52 C51 H51 119.2
C53 C52 C51 121.0(4)
C53 C52 H52 119.5
C51 C52 H52 119.5
C52 C53 C54 121.0(4)
C52 C53 H53 119.5
C54 C53 H53 119.5
C41 C54 C53 122.3(3)
C41 C54 C49 119.7(3)
C53 C54 C49 118.0(3)
O3 C55 N5 123.0(2)
O3 C55 C41 122.6(2)
N5 C55 C41 114.4(2)
N6 C56 C57 122.4(2)
N6 C56 N5 113.1(2)
C57 C56 N5 124.5(2)
C56 C57 C58 118.9(3)
C56 C57 H57 120.5
C58 C57 H57 120.5
C59 C58 C57 119.8(3)
C59 C58 H58 120.1
C57 C58 H58 120.1
C58 C59 C60 117.4(3)
C58 C59 H59 121.3
C60 C59 H59 121.3
N6 C60 C59 124.8(3)
N6 C60 H60 117.6
C59 C60 H60 117.6
C74 C61 C62 120.9(3)
C74 C61 C75 119.6(3)
C62 C61 C75 119.3(3)
C61 C62 C67 120.0(4)
C61 C62 C63 121.6(3)
C67 C62 C63 118.4(4)
C64 C63 C62 120.5(5)
C64 C63 H63 119.7
C62 C63 H63 119.7
C63 C64 C65 120.4(6)
C63 C64 H64 119.8
C65 C64 H64 119.8
C66 C65 C64 124.3(6)
C66 C65 H65 117.8
C64 C65 H65 117.8
C65 C66 C67 117.4(5)
C65 C66 H66 121.3
C67 C66 H66 121.3
C68 C67 C62 119.5(4)
C68 C67 C66 121.5(5)
C62 C67 C66 118.9(5)
C67 C68 C69 123.0(4)
C67 C68 H68 118.5
C69 C68 H68 118.5
C68 C69 C70 126.1(6)
C68 C69 C74 118.3(4)
C70 C69 C74 115.5(6)
C71 C70 C69 123.1(8)
C71 C70 H70 118.5
C69 C70 H70 118.5
C70 C71 C72 121.3(8)
C70 C71 H71 119.4
C72 C71 H71 119.4
C73 C72 C71 121.0(7)
C73 C72 H72 119.5
C71 C72 H72 119.5
C72 C73 C74 119.6(5)
C72 C73 H73 120.2
C74 C73 H73 120.2
C61 C74 C73 122.3(4)
C61 C74 C69 118.3(4)
C73 C74 C69 119.5(4)
O4 C75 N7 123.8(3)
O4 C75 C61 121.7(3)
N7 C75 C61 114.5(2)
N8 C76 C77 122.9(3)
N8 C76 N7 112.0(2)
C77 C76 N7 125.1(3)
C78 C77 C76 118.3(3)
C78 C77 H77 120.9
C76 C77 H77 120.9
C79 C78 C77 119.5(3)
C79 C78 H78 120.3
C77 C78 H78 120.3
C78 C79 C80 118.4(3)
C78 C79 H79 120.8
C80 C79 H79 120.8
N8 C80 C79 123.9(3)
N8 C80 H80 118.0
C79 C80 H80 118.0
C15 N1 C16 128.1(2)
C15 N1 H1A 115.5(17)
C16 N1 H1A 116.2(17)
C16 N2 C20 117.1(2)
C35 N3 C36 128.6(2)
C35 N3 H3A 113.3(17)
C36 N3 H3A 116.5(17)
C36 N4 C40 116.6(2)
C55 N5 C56 127.7(2)
C55 N5 H5A 113.8(18)
C56 N5 H5A 117.8(18)
C56 N6 C60 116.6(2)
C75 N7 C76 127.7(2)
C75 N7 H7A 117.5(16)
C76 N7 H7A 114.7(16)
C76 N8 C80 116.9(3)

loop_
_geom_bond_atom_site_label_1
_geom_bond_atom_site_label_2
_geom_bond_distance
C1 C14 1.365(4)
C1 C2 1.369(4)
C1 C15 1.486(4)
C2 C3 1.401(5)
C2 C7 1.402(4)
C3 C4 1.324(5)
C3 H3 0.9300
C4 C5 1.368(7)
C4 H4 0.9300
C5 C6 1.323(7)
C5 H5 0.9300
C6 C7 1.423(6)
C6 H6 0.9300
C7 C8 1.341(5)
C8 C9 1.362(5)
C8 H8 0.9300
C9 C10 1.380(5)
C9 C14 1.432(4)
C10 C11 1.295(6)
C10 H10 0.9300
C11 C12 1.405(6)
C11 H11 0.9300
C12 C13 1.370(5)
C12 H12 0.9300
C13 C14 1.389(4)
C13 H13 0.9300
C15 O1 1.197(3)
C15 N1 1.316(3)
C16 N2 1.303(3)
C16 C17 1.370(4)
C16 N1 1.389(3)
C17 C18 1.355(4)
C17 H17 0.9300
C18 C19 1.336(4)
C18 H18 0.9300
C19 C20 1.355(4)
C19 H19 0.9300
C20 N2 1.318(3)
C20 H20 0.9300
C21 C34 1.369(4)
C21 C22 1.384(4)
C21 C35 1.491(4)
C22 C23 1.388(4)
C22 C27 1.421(4)
C23 C24 1.333(4)
C23 H23 0.9300
C24 C25 1.399(5)
C24 H24 0.9300
C25 C26 1.305(4)
C25 H25 0.9300
C26 C27 1.400(4)
C26 H26 0.9300
C27 C28 1.359(4)
C28 C29 1.365(4)
C28 H28 0.9300
C29 C30 1.396(5)
C29 C34 1.419(4)
C30 C31 1.341(5)
C30 H30 0.9300
C31 C32 1.389(5)
C31 H31 0.9300
C32 C33 1.323(5)
C32 H32 0.9300
C33 C34 1.403(4)
C33 H33 0.9300
C35 O2 1.192(3)
C35 N3 1.333(3)
C36 N4 1.303(3)
C36 C37 1.359(4)
C36 N3 1.393(3)
C37 C38 1.364(4)
C37 H37 0.9300
C38 C39 1.335(4)
C38 H38 0.9300
C39 C40 1.350(4)
C39 H39 0.9300
C40 N4 1.328(3)
C40 H40 0.9300
C41 C42 1.373(4)
C41 C54 1.375(4)
C41 C55 1.488(3)
C42 C43 1.395(4)
C42 C47 1.429(4)
C43 C44 1.333(4)
C43 H43 0.9300
C44 C45 1.395(6)
C44 H44 0.9300
C45 C46 1.311(6)
C45 H45 0.9300
C46 C47 1.393(5)
C46 H46 0.9300
C47 C48 1.374(5)
C48 C49 1.348(5)
C48 H48 0.9300
C49 C50 1.417(5)
C49 C54 1.419(4)
C50 C51 1.319(6)
C50 H50 0.9300
C51 C52 1.381(6)
C51 H51 0.9300
C52 C53 1.324(5)
C52 H52 0.9300
C53 C54 1.389(4)
C53 H53 0.9300
C55 O3 1.198(3)
C55 N5 1.334(3)
C56 N6 1.309(3)
C56 C57 1.361(4)
C56 N5 1.396(3)
C57 C58 1.361(4)
C57 H57 0.9300
C58 C59 1.334(4)
C58 H58 0.9300
C59 C60 1.347(4)
C59 H59 0.9300
C60 N6 1.328(3)
C60 H60 0.9300
C61 C74 1.361(4)
C61 C62 1.376(4)
C61 C75 1.484(4)
C62 C67 1.399(5)
C62 C63 1.408(5)
C63 C64 1.342(5)
C63 H63 0.9300
C64 C65 1.346(8)
C64 H64 0.9300
C65 C66 1.322(9)
C65 H65 0.9300
C66 C67 1.453(7)
C66 H66 0.9300
C67 C68 1.310(7)
C68 C69 1.374(7)
C68 H68 0.9300
C69 C70 1.408(8)
C69 C74 1.436(5)
C70 C71 1.275(12)
C70 H70 0.9300
C71 C72 1.382(12)
C71 H71 0.9300
C72 C73 1.330(7)
C72 H72 0.9300
C73 C74 1.397(5)
C73 H73 0.9300
C75 O4 1.195(3)
C75 N7 1.328(3)
C76 N8 1.304(3)
C76 C77 1.365(4)
C76 N7 1.389(3)
C77 C78 1.362(4)
C77 H77 0.9300
C78 C79 1.336(5)
C78 H78 0.9300
C79 C80 1.344(4)
C79 H79 0.9300
C80 N8 1.325(3)
C80 H80 0.9300
N1 H1A 0.84(3)
N3 H3A 0.82(2)
N5 H5A 0.96(3)
N7 H7A 0.93(3)

loop_
_geom_torsion_atom_site_label_1
_geom_torsion_atom_site_label_2
_geom_torsion_atom_site_label_3
_geom_torsion_atom_site_label_4
_geom_torsion
C14 C1 C2 C3 -177.6(3)
C15 C1 C2 C3 3.2(4)
C14 C1 C2 C7 1.1(4)
C15 C1 C2 C7 -178.1(2)
C1 C2 C3 C4 179.3(3)
C7 C2 C3 C4 0.6(5)
C2 C3 C4 C5 1.3(6)
C3 C4 C5 C6 -1.7(8)
C4 C5 C6 C7 0.0(8)
C1 C2 C7 C8 -0.8(4)
C3 C2 C7 C8 177.9(3)
C1 C2 C7 C6 179.1(3)
C3 C2 C7 C6 -2.2(4)
C5 C6 C7 C8 -178.2(4)
C5 C6 C7 C2 1.9(6)
C2 C7 C8 C9 -1.0(5)
C6 C7 C8 C9 179.1(3)
C7 C8 C9 C10 -176.8(3)
C7 C8 C9 C14 2.5(5)
C8 C9 C10 C11 179.4(4)
C14 C9 C10 C11 0.1(5)
C9 C10 C11 C12 1.4(6)
C10 C11 C12 C13 -1.8(6)
C11 C12 C13 C14 0.6(5)
C2 C1 C14 C13 178.8(3)
C15 C1 C14 C13 -2.1(4)
C2 C1 C14 C9 0.4(4)
C15 C1 C14 C9 179.6(2)
C12 C13 C14 C1 -177.5(3)
C12 C13 C14 C9 0.8(4)
C8 C9 C14 C1 -2.1(4)
C10 C9 C14 C1 177.2(3)
C8 C9 C14 C13 179.4(3)
C10 C9 C14 C13 -1.2(4)
C14 C1 C15 O1 -97.9(4)
C2 C1 C15 O1 81.3(4)
C14 C1 C15 N1 83.9(3)
C2 C1 C15 N1 -96.9(3)
N2 C16 C17 C18 0.5(5)
N1 C16 C17 C18 -178.6(3)
C16 C17 C18 C19 1.1(5)
C17 C18 C19 C20 -1.4(5)
C18 C19 C20 N2 0.3(5)
C34 C21 C22 C23 -180.0(3)
C35 C21 C22 C23 -0.7(4)
C34 C21 C22 C27 1.6(4)
C35 C21 C22 C27 -179.1(2)
C21 C22 C23 C24 -179.9(3)
C27 C22 C23 C24 -1.5(4)
C22 C23 C24 C25 0.6(5)
C23 C24 C25 C26 0.6(5)
C24 C25 C26 C27 -0.8(5)
C25 C26 C27 C28 -179.8(3)
C25 C26 C27 C22 -0.1(4)
C21 C22 C27 C28 -0.6(4)
C23 C22 C27 C28 -179.0(3)
C21 C22 C27 C26 179.7(3)
C23 C22 C27 C26 1.2(4)
C26 C27 C28 C29 179.7(3)
C22 C27 C28 C29 -0.1(4)
C27 C28 C29 C30 179.1(3)
C27 C28 C29 C34 -0.3(4)
C28 C29 C30 C31 179.6(3)
C34 C29 C30 C31 -1.0(5)
C29 C30 C31 C32 -0.5(6)
C30 C31 C32 C33 1.5(6)
C31 C32 C33 C34 -1.0(5)
C22 C21 C34 C33 178.5(3)
C35 C21 C34 C33 -0.8(4)
C22 C21 C34 C29 -2.0(4)
C35 C21 C34 C29 178.7(2)
C32 C33 C34 C21 179.0(3)
C32 C33 C34 C29 -0.5(4)
C28 C29 C34 C21 1.3(4)
C30 C29 C34 C21 -178.1(3)
C28 C29 C34 C33 -179.1(3)
C30 C29 C34 C33 1.5(4)
C34 C21 C35 O2 108.7(3)
C22 C21 C35 O2 -70.6(4)
C34 C21 C35 N3 -71.6(3)
C22 C21 C35 N3 109.1(3)
N4 C36 C37 C38 1.1(4)
N3 C36 C37 C38 -179.4(3)
C36 C37 C38 C39 -0.3(4)
C37 C38 C39 C40 -1.0(4)
C38 C39 C40 N4 1.7(5)
C54 C41 C42 C43 -177.6(3)
C55 C41 C42 C43 2.5(4)
C54 C41 C42 C47 1.8(4)
C55 C41 C42 C47 -178.2(2)
C41 C42 C43 C44 179.8(3)
C47 C42 C43 C44 0.4(4)
C42 C43 C44 C45 -0.2(5)
C43 C44 C45 C46 -0.1(6)
C44 C45 C46 C47 0.1(6)
C45 C46 C47 C48 -179.2(4)
C45 C46 C47 C42 0.1(5)
C41 C42 C47 C48 -0.5(4)
C43 C42 C47 C48 178.9(3)
C41 C42 C47 C46 -179.8(3)
C43 C42 C47 C46 -0.4(4)
C46 C47 C48 C49 178.8(3)
C42 C47 C48 C49 -0.5(5)
C47 C48 C49 C50 -177.6(3)
C47 C48 C49 C54 0.2(5)
C48 C49 C50 C51 178.0(4)
C54 C49 C50 C51 0.1(5)
C49 C50 C51 C52 -0.4(7)
C50 C51 C52 C53 0.8(7)
C51 C52 C53 C54 -0.9(6)
C42 C41 C54 C53 177.0(3)
C55 C41 C54 C53 -3.0(4)
C42 C41 C54 C49 -2.1(4)
C55 C41 C54 C49 177.9(2)
C52 C53 C54 C41 -178.6(3)
C52 C53 C54 C49 0.5(5)
C48 C49 C54 C41 1.1(4)
C50 C49 C54 C41 179.0(3)
C48 C49 C54 C53 -178.1(3)
C50 C49 C54 C53 -0.2(4)
C42 C41 C55 O3 86.2(4)
C54 C41 C55 O3 -93.8(3)
C42 C41 C55 N5 -95.4(3)
C54 C41 C55 N5 84.6(3)
N6 C56 C57 C58 -1.5(5)
N5 C56 C57 C58 -179.7(3)
C56 C57 C58 C59 0.9(5)
C57 C58 C59 C60 0.2(5)
C58 C59 C60 N6 -0.9(5)
C74 C61 C62 C67 -2.1(4)
C75 C61 C62 C67 -177.7(3)
C74 C61 C62 C63 176.5(3)
C75 C61 C62 C63 0.8(4)
C61 C62 C63 C64 -178.9(3)
C67 C62 C63 C64 -0.3(5)
C62 C63 C64 C65 0.9(6)
C63 C64 C65 C66 -2.1(9)
C64 C65 C66 C67 2.5(9)
C61 C62 C67 C68 1.6(5)
C63 C62 C67 C68 -177.0(3)
C61 C62 C67 C66 179.4(3)
C63 C62 C67 C66 0.7(5)
C65 C66 C67 C68 176.0(5)
C65 C66 C67 C62 -1.8(7)
C62 C67 C68 C69 -0.1(6)
C66 C67 C68 C69 -177.8(4)
C67 C68 C69 C70 175.2(4)
C67 C68 C69 C74 -0.8(6)
C68 C69 C70 C71 -178.5(6)
C74 C69 C70 C71 -2.4(8)
C69 C70 C71 C72 -0.1(12)
C70 C71 C72 C73 2.3(11)
C71 C72 C73 C74 -1.7(8)
C62 C61 C74 C73 -177.9(3)
C75 C61 C74 C73 -2.3(4)
C62 C61 C74 C69 1.2(4)
C75 C61 C74 C69 176.8(3)
C72 C73 C74 C61 178.1(4)
C72 C73 C74 C69 -1.0(5)
C68 C69 C74 C61 0.2(5)
C70 C69 C74 C61 -176.2(3)
C68 C69 C74 C73 179.3(3)
C70 C69 C74 C73 2.9(5)
C74 C61 C75 O4 -98.4(4)
C62 C61 C75 O4 77.3(4)
C74 C61 C75 N7 82.7(4)
C62 C61 C75 N7 -101.6(3)
N8 C76 C77 C78 -2.0(5)
N7 C76 C77 C78 177.5(3)
C76 C77 C78 C79 3.5(5)
C77 C78 C79 C80 -2.5(5)
C78 C79 C80 N8 -0.2(5)
O1 C15 N1 C16 -4.1(5)
C1 C15 N1 C16 174.0(3)
N2 C16 N1 C15 -178.0(3)
C17 C16 N1 C15 1.2(5)
C17 C16 N2 C20 -1.6(4)
N1 C16 N2 C20 177.6(2)
C19 C20 N2 C16 1.2(4)
O2 C35 N3 C36 -14.5(5)
C21 C35 N3 C36 165.8(3)
N4 C36 N3 C35 -155.4(3)
C37 C36 N3 C35 25.0(4)
C37 C36 N4 C40 -0.5(4)
N3 C36 N4 C40 179.9(2)
C39 C40 N4 C36 -0.9(4)
O3 C55 N5 C56 5.7(5)
C41 C55 N5 C56 -172.7(2)
N6 C56 N5 C55 155.2(3)
C57 C56 N5 C55 -26.4(4)
C57 C56 N6 C60 0.9(4)
N5 C56 N6 C60 179.3(2)
C59 C60 N6 C56 0.3(4)
O4 C75 N7 C76 2.0(5)
C61 C75 N7 C76 -179.1(3)
N8 C76 N7 C75 -176.6(3)
C77 C76 N7 C75 3.8(5)
C77 C76 N8 C80 -0.6(4)
N7 C76 N8 C80 179.9(2)
C79 C80 N8 C76 1.7(4)
